data_7106350
loop_
_publ_author_name
'Venu Srinivas'
'K. V. Sajna'
'K. C. Kumara Swamy'

_publ_section_title
;
 To stay as allene or go further? Synthesis of novel
 phosphono-heterocycles and polycyclics via propargyl alcohols
;
_journal_name_full Chem.Commun.
_journal_page_first 5629
_journal_paper_doi 10.1039/c1cc10230c
_journal_volume 47
_journal_year 2011
_chemical_formula_moiety 'C26 H26 N O2 P'
_chemical_formula_sum 'C26 H26 N O2 P'
_chemical_formula_weight 415.45
_chemical_name_systematic
;
?
;
_space_group_IT_number 14
_symmetry_cell_setting monoclinic
_symmetry_space_group_name_Hall '-P 2ybc'
_symmetry_space_group_name_H-M 'P 1 21/c 1'
_atom_sites_solution_hydrogens geom
_atom_sites_solution_primary direct
_atom_sites_solution_secondary difmap
_audit_creation_method SHELXL-97
_cell_angle_alpha 90.00
_cell_angle_beta 117.171(16)
_cell_angle_gamma 90.00
_cell_formula_units_Z 4
_cell_length_a 8.973(4)
_cell_length_b 15.480(6)
_cell_length_c 17.629(6)
_cell_measurement_reflns_used 2773
_cell_measurement_temperature 100(2)
_cell_measurement_theta_max 25.91
_cell_measurement_theta_min 2.55
_cell_volume 2178.5(15)
_computing_cell_refinement 'Bruker SMART'
_computing_data_collection 'Bruker SMART'
_computing_data_reduction 'Bruker SAINT'
_computing_molecular_graphics 'Bruker SHELXTL'
_computing_publication_material 'Bruker SHELXTL'
_computing_structure_refinement 'SHELXL-97 (Sheldrick, 1997)'
_computing_structure_solution 'SHELXS-97 (Sheldrick, 1990)'
_diffrn_ambient_temperature 100(2)
_diffrn_measured_fraction_theta_full 0.996
_diffrn_measured_fraction_theta_max 0.996
_diffrn_measurement_device_type 'CCD area detector'
_diffrn_measurement_method 'phi and omega scans'
_diffrn_radiation_monochromator graphite
_diffrn_radiation_source 'fine-focus sealed tube'
_diffrn_radiation_type MoK\a
_diffrn_radiation_wavelength 0.71073
_diffrn_reflns_av_R_equivalents 0.0772
_diffrn_reflns_av_sigmaI/netI 0.0576
_diffrn_reflns_limit_h_max 10
_diffrn_reflns_limit_h_min -10
_diffrn_reflns_limit_k_max 18
_diffrn_reflns_limit_k_min -18
_diffrn_reflns_limit_l_max 20
_diffrn_reflns_limit_l_min -20
_diffrn_reflns_number 18647
_diffrn_reflns_theta_full 25.00
_diffrn_reflns_theta_max 25.00
_diffrn_reflns_theta_min 1.85
_diffrn_standards_decay_% none
_diffrn_standards_interval_count 'not applicable'
_diffrn_standards_interval_time 'not applicable'
_diffrn_standards_number 'not applicable'
_exptl_absorpt_coefficient_mu 0.149
_exptl_absorpt_correction_T_max 0.9824
_exptl_absorpt_correction_T_min 0.9737
_exptl_absorpt_correction_type empirical
_exptl_absorpt_process_details 'SADABS, Sheldrick(1996)'
_exptl_crystal_colour yellow
_exptl_crystal_density_diffrn 1.267
_exptl_crystal_density_method 'not measured'
_exptl_crystal_description block
_exptl_crystal_F_000 880
_exptl_crystal_size_max 0.18
_exptl_crystal_size_mid 0.14
_exptl_crystal_size_min 0.12
_refine_diff_density_max 0.336
_refine_diff_density_min -0.262
_refine_diff_density_rms 0.053
_refine_ls_extinction_method none
_refine_ls_goodness_of_fit_ref 1.034
_refine_ls_hydrogen_treatment constr
_refine_ls_matrix_type full
_refine_ls_number_parameters 271
_refine_ls_number_reflns 3829
_refine_ls_number_restraints 0
_refine_ls_restrained_S_all 1.034
_refine_ls_R_factor_all 0.0690
_refine_ls_R_factor_gt 0.0479
_refine_ls_shift/su_max 0.001
_refine_ls_shift/su_mean 0.000
_refine_ls_structure_factor_coef Fsqd
_refine_ls_weighting_details 'calc w=1/[\s^2^(Fo^2^)+(0.0548P)^2^+0.0000P] where P=(Fo^2^+2Fc^2^)/3'
_refine_ls_weighting_scheme calc
_refine_ls_wR_factor_gt 0.1029
_refine_ls_wR_factor_ref 0.1116
_reflns_number_gt 2855
_reflns_number_total 3829
_reflns_threshold_expression >2sigma(I)
_cod_data_source_file c1cc10230c.txt
_cod_data_source_block compound-15
_cod_original_sg_symbol_H-M P2(1)/c
_cod_database_code 7106350

loop_
_symmetry_equiv_pos_as_xyz
'x, y, z'
'-x, y+1/2, -z+1/2'
'-x, -y, -z'
'x, -y-1/2, z-1/2'

loop_
_atom_site_label
_atom_site_type_symbol
_atom_site_fract_x
_atom_site_fract_y
_atom_site_fract_z
_atom_site_U_iso_or_equiv
_atom_site_adp_type
_atom_site_occupancy
_atom_site_symmetry_multiplicity
_atom_site_calc_flag
_atom_site_refinement_flags
_atom_site_disorder_assembly
_atom_site_disorder_group
P1 P 0.28463(7) 0.71937(4) 0.27259(4) 0.01844(17) Uani 1 1 d . . .
O1 O 0.42262(19) 0.78214(9) 0.28837(10) 0.0228(4) Uani 1 1 d . . .
O2 O 0.54310(19) 0.67461(10) 0.20844(10) 0.0241(4) Uani 1 1 d . . .
H2B H 0.5321 0.7192 0.2325 0.036 Uiso 1 1 d R . .
N1 N 0.4089(2) 0.44906(11) 0.18732(11) 0.0205(4) Uani 1 1 d . . .
H1A H 0.4693 0.4049 0.1925 0.025 Uiso 1 1 d R . .
C1 C 0.2927(3) 0.68723(14) 0.37311(14) 0.0200(5) Uani 1 1 d . . .
C2 C 0.3816(3) 0.73873(15) 0.44366(15) 0.0253(6) Uani 1 1 d . . .
H2 H 0.4342 0.7899 0.4380 0.030 Uiso 1 1 calc R . .
C3 C 0.3946(3) 0.71639(17) 0.52254(15) 0.0323(6) Uani 1 1 d . . .
H3 H 0.4546 0.7525 0.5706 0.039 Uiso 1 1 calc R . .
C4 C 0.3203(3) 0.64183(17) 0.53122(16) 0.0334(7) Uani 1 1 d . . .
H4 H 0.3299 0.6262 0.5854 0.040 Uiso 1 1 calc R . .
C5 C 0.2320(3) 0.58960(17) 0.46138(17) 0.0344(7) Uani 1 1 d . . .
H5 H 0.1812 0.5381 0.4677 0.041 Uiso 1 1 calc R . .
C6 C 0.2172(3) 0.61194(16) 0.38237(16) 0.0285(6) Uani 1 1 d . . .
H6 H 0.1557 0.5760 0.3344 0.034 Uiso 1 1 calc R . .
C7 C 0.0829(3) 0.76654(13) 0.20695(14) 0.0189(5) Uani 1 1 d . . .
C8 C -0.0290(3) 0.79034(15) 0.23768(15) 0.0257(6) Uani 1 1 d . . .
H8 H -0.0066 0.7755 0.2942 0.031 Uiso 1 1 calc R . .
C9 C -0.1724(3) 0.83550(16) 0.18614(16) 0.0308(6) Uani 1 1 d . . .
H9 H -0.2480 0.8520 0.2076 0.037 Uiso 1 1 calc R . .
C10 C -0.2072(3) 0.85687(15) 0.10359(16) 0.0270(6) Uani 1 1 d . . .
H10 H -0.3058 0.8883 0.0686 0.032 Uiso 1 1 calc R . .
C11 C -0.0975(3) 0.83230(15) 0.07204(15) 0.0268(6) Uani 1 1 d . . .
H11 H -0.1216 0.8462 0.0151 0.032 Uiso 1 1 calc R . .
C12 C 0.0465(3) 0.78757(14) 0.12348(14) 0.0230(5) Uani 1 1 d . . .
H12 H 0.1216 0.7709 0.1017 0.028 Uiso 1 1 calc R . .
C13 C 0.3022(3) 0.62314(13) 0.21998(14) 0.0173(5) Uani 1 1 d . . .
C14 C 0.1590(3) 0.58012(14) 0.17288(14) 0.0193(5) Uani 1 1 d . . .
H14 H 0.0621 0.6115 0.1651 0.023 Uiso 1 1 calc R . .
C15 C 0.1197(3) 0.49601(13) 0.13108(14) 0.0177(5) Uani 1 1 d . . .
C16 C -0.0493(3) 0.47546(14) 0.08409(14) 0.0202(5) Uani 1 1 d . . .
H16 H -0.1306 0.5189 0.0750 0.024 Uiso 1 1 calc R . .
C17 C -0.1025(3) 0.39466(14) 0.05043(14) 0.0231(5) Uani 1 1 d . . .
H17 H -0.2185 0.3822 0.0184 0.028 Uiso 1 1 calc R . .
C18 C 0.0175(3) 0.33166(14) 0.06435(14) 0.0232(5) Uani 1 1 d . . .
H18 H -0.0170 0.2749 0.0430 0.028 Uiso 1 1 calc R . .
C19 C 0.1844(3) 0.35000(14) 0.10823(14) 0.0209(5) Uani 1 1 d . . .
H19 H 0.2641 0.3061 0.1161 0.025 Uiso 1 1 calc R . .
C20 C 0.2401(3) 0.43258(14) 0.14186(14) 0.0189(5) Uani 1 1 d . . .
C21 C 0.4787(3) 0.52970(14) 0.17409(15) 0.0218(5) Uani 1 1 d . . .
H21 H 0.4087 0.5492 0.1140 0.026 Uiso 1 1 calc R . .
C22 C 0.6566(3) 0.51347(15) 0.18732(15) 0.0274(6) Uani 1 1 d . . .
H22A H 0.6554 0.4657 0.1497 0.033 Uiso 1 1 calc R . .
H22B H 0.6984 0.5659 0.1710 0.033 Uiso 1 1 calc R . .
C23 C 0.7747(3) 0.49055(15) 0.27927(16) 0.0296(6) Uani 1 1 d . . .
H23A H 0.8899 0.4842 0.2860 0.036 Uiso 1 1 calc R . .
H23B H 0.7408 0.4345 0.2937 0.036 Uiso 1 1 calc R . .
C24 C 0.7729(3) 0.55989(16) 0.34024(15) 0.0289(6) Uani 1 1 d . . .
H24A H 0.8223 0.6137 0.3313 0.035 Uiso 1 1 calc R . .
H24B H 0.8426 0.5407 0.3997 0.035 Uiso 1 1 calc R . .
C25 C 0.5955(3) 0.57812(15) 0.32677(14) 0.0243(6) Uani 1 1 d . . .
H25A H 0.5516 0.5265 0.3431 0.029 Uiso 1 1 calc R . .
H25B H 0.5980 0.6265 0.3641 0.029 Uiso 1 1 calc R . .
C26 C 0.4792(3) 0.60116(13) 0.23438(14) 0.0189(5) Uani 1 1 d . . .

loop_
_atom_site_aniso_label
_atom_site_aniso_U_11
_atom_site_aniso_U_22
_atom_site_aniso_U_33
_atom_site_aniso_U_23
_atom_site_aniso_U_13
_atom_site_aniso_U_12
P1 0.0192(3) 0.0172(3) 0.0196(3) -0.0017(3) 0.0095(3) -0.0007(3)
O1 0.0220(9) 0.0179(8) 0.0280(9) -0.0029(7) 0.0110(8) -0.0030(7)
O2 0.0269(10) 0.0204(9) 0.0306(10) 0.0014(7) 0.0181(8) -0.0025(7)
N1 0.0188(11) 0.0168(10) 0.0252(11) -0.0018(8) 0.0095(9) 0.0017(8)
C1 0.0174(13) 0.0250(13) 0.0182(13) 0.0001(10) 0.0087(11) 0.0053(10)
C2 0.0241(14) 0.0247(13) 0.0230(13) -0.0010(11) 0.0071(11) 0.0073(11)
C3 0.0330(16) 0.0379(15) 0.0194(13) -0.0028(12) 0.0062(12) 0.0155(13)
C4 0.0389(17) 0.0436(17) 0.0226(14) 0.0100(12) 0.0182(13) 0.0199(13)
C5 0.0385(17) 0.0359(15) 0.0368(16) 0.0076(13) 0.0240(14) 0.0046(13)
C6 0.0290(15) 0.0338(15) 0.0249(14) -0.0001(11) 0.0142(12) -0.0007(12)
C7 0.0215(13) 0.0138(11) 0.0211(12) -0.0044(10) 0.0094(11) -0.0052(10)
C8 0.0267(14) 0.0311(14) 0.0221(13) -0.0003(11) 0.0137(12) 0.0047(11)
C9 0.0260(15) 0.0370(15) 0.0344(16) -0.0057(12) 0.0180(13) 0.0036(12)
C10 0.0199(14) 0.0243(13) 0.0308(15) -0.0004(11) 0.0062(12) 0.0027(11)
C11 0.0285(15) 0.0273(14) 0.0208(13) 0.0029(11) 0.0079(12) 0.0002(11)
C12 0.0235(14) 0.0245(13) 0.0226(13) -0.0009(11) 0.0120(12) 0.0009(11)
C13 0.0194(13) 0.0166(12) 0.0179(12) 0.0022(9) 0.0102(11) 0.0007(10)
C14 0.0211(13) 0.0185(12) 0.0216(13) 0.0029(10) 0.0126(11) 0.0042(10)
C15 0.0220(13) 0.0169(12) 0.0183(12) 0.0008(9) 0.0127(11) -0.0014(10)
C16 0.0197(13) 0.0207(12) 0.0211(13) 0.0003(10) 0.0102(11) 0.0001(10)
C17 0.0206(13) 0.0263(14) 0.0203(13) -0.0005(10) 0.0076(11) -0.0045(11)
C18 0.0307(15) 0.0198(12) 0.0192(13) -0.0040(10) 0.0114(12) -0.0060(11)
C19 0.0221(14) 0.0197(12) 0.0202(13) -0.0023(10) 0.0091(11) 0.0015(10)
C20 0.0190(13) 0.0241(13) 0.0142(12) 0.0015(10) 0.0083(10) -0.0008(10)
C21 0.0215(13) 0.0249(13) 0.0201(13) 0.0011(10) 0.0105(11) -0.0003(10)
C22 0.0280(15) 0.0262(13) 0.0337(15) -0.0040(11) 0.0190(13) 0.0005(11)
C23 0.0188(14) 0.0276(14) 0.0397(16) -0.0020(12) 0.0109(13) 0.0029(11)
C24 0.0218(14) 0.0316(14) 0.0261(14) -0.0004(11) 0.0047(12) 0.0009(11)
C25 0.0238(14) 0.0269(13) 0.0212(13) 0.0009(11) 0.0094(11) -0.0012(11)
C26 0.0184(13) 0.0171(12) 0.0212(13) 0.0025(10) 0.0089(11) -0.0015(10)

loop_
_atom_type_symbol
_atom_type_description
_atom_type_scat_dispersion_real
_atom_type_scat_dispersion_imag
_atom_type_scat_source
C C 0.0033 0.0016 'International Tables Vol C Tables 4.2.6.8 and 6.1.1.4'
H H 0.0000 0.0000 'International Tables Vol C Tables 4.2.6.8 and 6.1.1.4'
N N 0.0061 0.0033 'International Tables Vol C Tables 4.2.6.8 and 6.1.1.4'
O O 0.0106 0.0060 'International Tables Vol C Tables 4.2.6.8 and 6.1.1.4'
P P 0.1023 0.0942 'International Tables Vol C Tables 4.2.6.8 and 6.1.1.4'

loop_
_geom_angle_atom_site_label_1
_geom_angle_atom_site_label_2
_geom_angle_atom_site_label_3
_geom_angle
_geom_angle_site_symmetry_1
_geom_angle_site_symmetry_3
_geom_angle_publ_flag
O1 P1 C7 111.10(10) . . ?
O1 P1 C13 111.93(10) . . ?
C7 P1 C13 107.68(10) . . ?
O1 P1 C1 109.67(10) . . ?
C7 P1 C1 108.67(10) . . ?
C13 P1 C1 107.66(10) . . ?
C26 O2 H2B 109.5 . . ?
C20 N1 C21 120.21(18) . . ?
C20 N1 H1A 113.1 . . ?
C21 N1 H1A 113.9 . . ?
C2 C1 C6 119.2(2) . . ?
C2 C1 P1 118.10(18) . . ?
C6 C1 P1 122.68(17) . . ?
C1 C2 C3 120.6(2) . . ?
C1 C2 H2 119.7 . . ?
C3 C2 H2 119.7 . . ?
C4 C3 C2 119.9(2) . . ?
C4 C3 H3 120.1 . . ?
C2 C3 H3 120.1 . . ?
C3 C4 C5 120.1(2) . . ?
C3 C4 H4 119.9 . . ?
C5 C4 H4 119.9 . . ?
C4 C5 C6 120.3(2) . . ?
C4 C5 H5 119.9 . . ?
C6 C5 H5 119.9 . . ?
C5 C6 C1 119.9(2) . . ?
C5 C6 H6 120.0 . . ?
C1 C6 H6 120.0 . . ?
C8 C7 C12 119.1(2) . . ?
C8 C7 P1 123.38(18) . . ?
C12 C7 P1 117.16(17) . . ?
C9 C8 C7 120.0(2) . . ?
C9 C8 H8 120.0 . . ?
C7 C8 H8 120.0 . . ?
C8 C9 C10 120.6(2) . . ?
C8 C9 H9 119.7 . . ?
C10 C9 H9 119.7 . . ?
C9 C10 C11 119.8(2) . . ?
C9 C10 H10 120.1 . . ?
C11 C10 H10 120.1 . . ?
C12 C11 C10 119.8(2) . . ?
C12 C11 H11 120.1 . . ?
C10 C11 H11 120.1 . . ?
C11 C12 C7 120.6(2) . . ?
C11 C12 H12 119.7 . . ?
C7 C12 H12 119.7 . . ?
C14 C13 C26 128.3(2) . . ?
C14 C13 P1 116.39(17) . . ?
C26 C13 P1 115.33(15) . . ?
C13 C14 C15 134.2(2) . . ?
C13 C14 H14 112.9 . . ?
C15 C14 H14 112.9 . . ?
C16 C15 C20 118.8(2) . . ?
C16 C15 C14 116.8(2) . . ?
C20 C15 C14 124.1(2) . . ?
C17 C16 C15 122.3(2) . . ?
C17 C16 H16 118.9 . . ?
C15 C16 H16 118.9 . . ?
C16 C17 C18 118.3(2) . . ?
C16 C17 H17 120.8 . . ?
C18 C17 H17 120.8 . . ?
C19 C18 C17 121.0(2) . . ?
C19 C18 H18 119.5 . . ?
C17 C18 H18 119.5 . . ?
C18 C19 C20 121.1(2) . . ?
C18 C19 H19 119.5 . . ?
C20 C19 H19 119.5 . . ?
N1 C20 C19 120.0(2) . . ?
N1 C20 C15 121.5(2) . . ?
C19 C20 C15 118.4(2) . . ?
N1 C21 C22 109.25(18) . . ?
N1 C21 C26 111.79(17) . . ?
C22 C21 C26 109.97(19) . . ?
N1 C21 H21 108.6 . . ?
C22 C21 H21 108.6 . . ?
C26 C21 H21 108.6 . . ?
C23 C22 C21 111.89(19) . . ?
C23 C22 H22A 109.2 . . ?
C21 C22 H22A 109.2 . . ?
C23 C22 H22B 109.2 . . ?
C21 C22 H22B 109.2 . . ?
H22A C22 H22B 107.9 . . ?
C22 C23 C24 111.2(2) . . ?
C22 C23 H23A 109.4 . . ?
C24 C23 H23A 109.4 . . ?
C22 C23 H23B 109.4 . . ?
C24 C23 H23B 109.4 . . ?
H23A C23 H23B 108.0 . . ?
C23 C24 C25 111.5(2) . . ?
C23 C24 H24A 109.3 . . ?
C25 C24 H24A 109.3 . . ?
C23 C24 H24B 109.3 . . ?
C25 C24 H24B 109.3 . . ?
H24A C24 H24B 108.0 . . ?
C26 C25 C24 111.53(19) . . ?
C26 C25 H25A 109.3 . . ?
C24 C25 H25A 109.3 . . ?
C26 C25 H25B 109.3 . . ?
C24 C25 H25B 109.3 . . ?
H25A C25 H25B 108.0 . . ?
O2 C26 C25 110.32(18) . . ?
O2 C26 C13 107.83(17) . . ?
C25 C26 C13 112.51(18) . . ?
O2 C26 C21 103.01(17) . . ?
C25 C26 C21 110.88(18) . . ?
C13 C26 C21 111.84(18) . . ?

loop_
_geom_bond_atom_site_label_1
_geom_bond_atom_site_label_2
_geom_bond_distance
_geom_bond_site_symmetry_2
_geom_bond_publ_flag
P1 O1 1.4967(16) . ?
P1 C7 1.799(2) . ?
P1 C13 1.799(2) . ?
P1 C1 1.810(2) . ?
O2 C26 1.439(2) . ?
O2 H2B 0.8400 . ?
N1 C20 1.376(3) . ?
N1 C21 1.462(3) . ?
N1 H1A 0.8513 . ?
C1 C2 1.383(3) . ?
C1 C6 1.395(3) . ?
C2 C3 1.385(3) . ?
C2 H2 0.9500 . ?
C3 C4 1.376(4) . ?
C3 H3 0.9500 . ?
C4 C5 1.381(4) . ?
C4 H4 0.9500 . ?
C5 C6 1.382(3) . ?
C5 H5 0.9500 . ?
C6 H6 0.9500 . ?
C7 C8 1.391(3) . ?
C7 C12 1.392(3) . ?
C8 C9 1.380(3) . ?
C8 H8 0.9500 . ?
C9 C10 1.382(3) . ?
C9 H9 0.9500 . ?
C10 C11 1.386(3) . ?
C10 H10 0.9500 . ?
C11 C12 1.379(3) . ?
C11 H11 0.9500 . ?
C12 H12 0.9500 . ?
C13 C14 1.345(3) . ?
C13 C26 1.528(3) . ?
C14 C15 1.458(3) . ?
C14 H14 0.9500 . ?
C15 C16 1.393(3) . ?
C15 C20 1.407(3) . ?
C16 C17 1.373(3) . ?
C16 H16 0.9500 . ?
C17 C18 1.389(3) . ?
C17 H17 0.9500 . ?
C18 C19 1.365(3) . ?
C18 H18 0.9500 . ?
C19 C20 1.402(3) . ?
C19 H19 0.9500 . ?
C21 C22 1.525(3) . ?
C21 C26 1.533(3) . ?
C21 H21 1.0000 . ?
C22 C23 1.519(3) . ?
C22 H22A 0.9900 . ?
C22 H22B 0.9900 . ?
C23 C24 1.524(3) . ?
C23 H23A 0.9900 . ?
C23 H23B 0.9900 . ?
C24 C25 1.525(3) . ?
C24 H24A 0.9900 . ?
C24 H24B 0.9900 . ?
C25 C26 1.522(3) . ?
C25 H25A 0.9900 . ?
C25 H25B 0.9900 . ?

loop_
_geom_hbond_atom_site_label_D
_geom_hbond_atom_site_label_H
_geom_hbond_atom_site_label_A
_geom_hbond_distance_DH
_geom_hbond_distance_HA
_geom_hbond_distance_DA
_geom_hbond_angle_DHA
_geom_hbond_site_symmetry_A
O2 H2B O1 0.84 1.94 2.705(2) 150.8 1
N1 H1A O1 0.85 2.09 2.925(2) 166.8 2_645
